data_4341672
loop_
_publ_author_name
'Kessler, Julie A.'
'Iluc, Vlad M.'

_publ_section_title
;
 Ag(I) and Tl(I) Precursors as Transfer Agents of a Pyrrole-Based Pincer
 Ligand to Late Transition Metals.
;
_journal_name_full 'Inorganic chemistry'
_journal_page_first 141111134546005
_journal_paper_doi 10.1021/ic501600s
_journal_year 2014
_chemical_formula_sum 'C36 H49 Cl N P3 Ru'
_chemical_formula_weight 725.19
_chemical_name_systematic
; 
 ? 
;
_space_group_IT_number 2
_symmetry_cell_setting triclinic
_symmetry_space_group_name_Hall '-P 1'
_symmetry_space_group_name_H-M 'P -1'
_atom_sites_solution_hydrogens geom
_atom_sites_solution_primary direct
_atom_sites_solution_secondary difmap
_audit_creation_method SHELXL-97
_cell_angle_alpha 72.0094(15)
_cell_angle_beta 80.9480(17)
_cell_angle_gamma 65.8789(14)
_cell_formula_units_Z 2
_cell_length_a 10.6389(8)
_cell_length_b 10.8343(7)
_cell_length_c 17.2221(13)
_cell_measurement_temperature 120(2)
_cell_volume 1722.1(2)
_computing_structure_refinement 'SHELXL-97 (Sheldrick, 1997)'
_computing_structure_solution 'SHELXS-97 (Sheldrick, 1990)'
_diffrn_ambient_temperature 120(2)
_diffrn_measured_fraction_theta_full 1.000
_diffrn_measured_fraction_theta_max 1.000
_diffrn_radiation_monochromator graphite
_diffrn_radiation_source 'fine-focus sealed tube'
_diffrn_radiation_type MoK\a
_diffrn_radiation_wavelength 0.71073
_diffrn_reflns_av_R_equivalents 0.0309
_diffrn_reflns_av_sigmaI/netI 0.0299
_diffrn_reflns_limit_h_max 12
_diffrn_reflns_limit_h_min -12
_diffrn_reflns_limit_k_max 10
_diffrn_reflns_limit_k_min -12
_diffrn_reflns_limit_l_max 20
_diffrn_reflns_limit_l_min -20
_diffrn_reflns_number 24274
_diffrn_reflns_theta_full 25.00
_diffrn_reflns_theta_max 25.00
_diffrn_reflns_theta_min 1.24
_exptl_absorpt_coefficient_mu 0.698
_exptl_absorpt_correction_T_max 0.7454
_exptl_absorpt_correction_T_min 0.7033
_exptl_absorpt_correction_type multi-scan
_exptl_absorpt_process_details 'Bruker AXS area detector scaling and absorption correction'
_exptl_crystal_density_diffrn 1.399
_exptl_crystal_density_method 'not measured'
_exptl_crystal_F_000 756
_exptl_crystal_size_max 0.10
_exptl_crystal_size_mid 0.09
_exptl_crystal_size_min 0.08
_refine_diff_density_max 1.633
_refine_diff_density_min -1.470
_refine_diff_density_rms 0.097
_refine_ls_extinction_method none
_refine_ls_goodness_of_fit_ref 1.076
_refine_ls_hydrogen_treatment constr
_refine_ls_matrix_type full
_refine_ls_number_parameters 365
_refine_ls_number_reflns 6065
_refine_ls_number_restraints 0
_refine_ls_restrained_S_all 1.076
_refine_ls_R_factor_all 0.0569
_refine_ls_R_factor_gt 0.0462
_refine_ls_shift/su_max 0.001
_refine_ls_shift/su_mean 0.000
_refine_ls_structure_factor_coef Fsqd
_refine_ls_weighting_details 'calc w=1/[\s^2^(Fo^2^)+(0.0544P)^2^+4.6133P] where P=(Fo^2^+2Fc^2^)/3'
_refine_ls_weighting_scheme calc
_refine_ls_wR_factor_gt 0.1126
_refine_ls_wR_factor_ref 0.1182
_reflns_number_gt 5185
_reflns_number_total 6065
_reflns_threshold_expression >2sigma(I)
_cod_data_source_file ic501600s_si_002.cif
_cod_data_source_block jk1_218
_cod_original_sg_symbol_H-M P-1
_cod_database_code 4341672

loop_
_symmetry_equiv_pos_as_xyz
'x, y, z'
'-x, -y, -z'

loop_
_atom_site_label
_atom_site_type_symbol
_atom_site_fract_x
_atom_site_fract_y
_atom_site_fract_z
_atom_site_U_iso_or_equiv
_atom_site_adp_type
_atom_site_occupancy
_atom_site_symmetry_multiplicity
_atom_site_calc_flag
_atom_site_refinement_flags
_atom_site_disorder_assembly
_atom_site_disorder_group
Cl1 Cl 0.0265(3) 0.6185(3) 0.30515(13) 0.0332(6) Uani 0.573(5) 1 d P A 2
C64 C -0.0398(9) 0.1062(9) 0.2990(5) 0.0306(6) Uani 0.573(5) 1 d P A 2
H64A H -0.1242 0.1242 0.2739 0.046 Uiso 0.573(5) 1 calc PR A 2
H64B H -0.0425 0.0557 0.3569 0.046 Uiso 0.573(5) 1 calc PR A 2
H64C H 0.0403 0.0493 0.2713 0.046 Uiso 0.573(5) 1 calc PR A 2
C62 C -0.1434(8) 0.3740(8) 0.3202(4) 0.0306(6) Uani 0.573(5) 1 d P A 2
H62A H -0.1210 0.4577 0.3051 0.046 Uiso 0.573(5) 1 calc PR A 2
H62B H -0.1550 0.3431 0.3798 0.046 Uiso 0.573(5) 1 calc PR A 2
H62C H -0.2291 0.3963 0.2949 0.046 Uiso 0.573(5) 1 calc PR A 2
C66 C -0.0279(9) 0.2579(9) 0.2908(5) 0.0306(6) Uani 0.573(5) 1 d P A 2
H66 H -0.0326 0.2999 0.2303 0.037 Uiso 0.573(5) 1 calc PR A 2
Cl Cl -0.0173(4) 0.5837(3) 0.2884(2) 0.0395(10) Uani 0.427(5) 1 d P A 1
C65 C -0.0699(13) 0.1327(14) 0.3251(9) 0.0447(11) Uani 0.427(5) 1 d P A 1
H65A H -0.1580 0.1477 0.3056 0.054 Uiso 0.427(5) 1 calc PR A 1
H65B H -0.0842 0.1480 0.3796 0.054 Uiso 0.427(5) 1 calc PR A 1
H65C H -0.0050 0.0363 0.3280 0.054 Uiso 0.427(5) 1 calc PR A 1
C61 C -0.0239(11) 0.2988(13) 0.1726(8) 0.0447(11) Uani 0.427(5) 1 d P A 1
H61A H 0.0540 0.2391 0.1449 0.067 Uiso 0.427(5) 1 calc PR A 1
H61B H -0.0235 0.3936 0.1572 0.067 Uiso 0.427(5) 1 calc PR A 1
H61C H -0.1103 0.3033 0.1565 0.067 Uiso 0.427(5) 1 calc PR A 1
C67 C -0.0111(14) 0.2363(15) 0.2661(9) 0.0447(11) Uani 0.427(5) 1 d P A 1
H67 H -0.0787 0.3223 0.2814 0.054 Uiso 0.427(5) 1 calc PR A 1
Ru Ru 0.18236(3) 0.43905(3) 0.233901(19) 0.02131(12) Uani 1 1 d . . .
C1 C 0.3274(6) 0.5084(6) 0.0519(3) 0.0477(13) Uani 1 1 d . . .
H1A H 0.3071 0.5505 -0.0068 0.057 Uiso 1 1 calc R A .
H1B H 0.4188 0.5057 0.0598 0.057 Uiso 1 1 calc R . .
P1 P 0.19518(12) 0.61417(11) 0.11274(6) 0.0275(2) Uani 1 1 d . A .
C2 C 0.2702(5) 0.1044(5) 0.2547(3) 0.0468(14) Uani 1 1 d . . .
H2A H 0.3568 0.0498 0.2846 0.056 Uiso 1 1 calc R A .
H2B H 0.2293 0.0382 0.2527 0.056 Uiso 1 1 calc R . .
P2 P 0.15003(12) 0.23244(13) 0.30778(9) 0.0392(3) Uani 1 1 d . A .
C3 C 0.3287(5) 0.3639(5) 0.0783(3) 0.0427(12) Uani 1 1 d . A .
P3 P 0.37115(9) 0.38346(10) 0.29573(6) 0.0169(2) Uani 1 1 d . A .
C5 C 0.3589(7) 0.1366(6) 0.1020(4) 0.068(2) Uani 1 1 d . . .
H5 H 0.3832 0.0459 0.0949 0.081 Uiso 1 1 calc R A .
C6 C 0.3000(5) 0.1791(5) 0.1706(3) 0.0432(13) Uani 1 1 d . A .
C11 C 0.2392(7) 0.7676(6) 0.0987(3) 0.0592(9) Uani 1 1 d . . .
H11 H 0.3332 0.7292 0.1209 0.071 Uiso 1 1 calc R A .
C13 C 0.2516(7) 0.8485(6) 0.0098(3) 0.0592(9) Uani 1 1 d . A .
H13A H 0.3047 0.7821 -0.0224 0.089 Uiso 1 1 calc R . .
H13B H 0.2987 0.9111 0.0068 0.089 Uiso 1 1 calc R . .
H13C H 0.1594 0.9043 -0.0121 0.089 Uiso 1 1 calc R . .
C79 C 0.0220(12) 0.6919(12) 0.0665(7) 0.0239(7) Uani 0.427(5) 1 d P A 1
H79 H 0.0315 0.7477 0.0092 0.029 Uiso 0.427(5) 1 calc PR A 1
C86 C -0.0204(9) 0.5717(10) 0.0618(6) 0.0239(7) Uani 0.427(5) 1 d P A 1
H86A H -0.1066 0.6131 0.0329 0.036 Uiso 0.427(5) 1 calc PR A 1
H86B H -0.0335 0.5166 0.1172 0.036 Uiso 0.427(5) 1 calc PR A 1
H86C H 0.0524 0.5104 0.0325 0.036 Uiso 0.427(5) 1 calc PR A 1
C88 C -0.1088(9) 0.7901(10) 0.1087(7) 0.0239(7) Uani 0.427(5) 1 d P A 1
H88A H -0.1911 0.8187 0.0782 0.036 Uiso 0.427(5) 1 calc PR A 1
H88B H -0.0942 0.8737 0.1088 0.036 Uiso 0.427(5) 1 calc PR A 1
H88C H -0.1215 0.7382 0.1651 0.036 Uiso 0.427(5) 1 calc PR A 1
C87 C 0.0458(11) 0.6643(10) 0.0506(5) 0.0343(8) Uani 0.573(5) 1 d P A 2
H87 H 0.0315 0.5747 0.0613 0.041 Uiso 0.573(5) 1 calc PR A 2
C82 C 0.0593(9) 0.7120(8) -0.0406(5) 0.0343(8) Uani 0.573(5) 1 d P A 2
H82A H -0.0309 0.7458 -0.0640 0.051 Uiso 0.573(5) 1 calc PR A 2
H82B H 0.1243 0.6331 -0.0611 0.051 Uiso 0.573(5) 1 calc PR A 2
H82C H 0.0933 0.7881 -0.0563 0.051 Uiso 0.573(5) 1 calc PR A 2
C80 C -0.0845(9) 0.7596(9) 0.0765(5) 0.0343(8) Uani 0.573(5) 1 d P A 2
H80A H -0.1571 0.7775 0.0410 0.051 Uiso 0.573(5) 1 calc PR A 2
H80B H -0.0769 0.8484 0.0728 0.051 Uiso 0.573(5) 1 calc PR A 2
H80C H -0.1074 0.7173 0.1331 0.051 Uiso 0.573(5) 1 calc PR A 2
C14 C 0.1458(7) 0.8640(6) 0.1493(3) 0.0592(9) Uani 1 1 d . A .
H14A H 0.1880 0.9271 0.1530 0.089 Uiso 1 1 calc R . .
H14B H 0.1321 0.8078 0.2042 0.089 Uiso 1 1 calc R . .
H14C H 0.0566 0.9195 0.1235 0.089 Uiso 1 1 calc R . .
C22 C 0.1762(5) 0.1417(5) 0.4180(3) 0.0447(11) Uani 1 1 d . . .
H22 H 0.2532 0.1603 0.4322 0.054 Uiso 1 1 calc R A .
C25 C 0.0529(6) 0.2051(7) 0.4726(5) 0.077(2) Uani 1 1 d . A .
H25A H 0.0244 0.3075 0.4568 0.115 Uiso 1 1 calc R . .
H25B H 0.0793 0.1670 0.5298 0.115 Uiso 1 1 calc R . .
H25C H -0.0237 0.1815 0.4660 0.115 Uiso 1 1 calc R . .
C26 C 0.2259(6) -0.0197(5) 0.4406(4) 0.0556(15) Uani 1 1 d . A .
H26A H 0.1602 -0.0454 0.4216 0.083 Uiso 1 1 calc R . .
H26B H 0.2324 -0.0578 0.5000 0.083 Uiso 1 1 calc R . .
H26C H 0.3167 -0.0585 0.4145 0.083 Uiso 1 1 calc R . .
N N 0.2787(4) 0.3192(4) 0.1561(2) 0.0310(8) Uani 1 1 d . A .
C31 C 0.4600(4) 0.5060(5) 0.2553(3) 0.0306(6) Uani 1 1 d . . .
C32 C 0.4064(5) 0.6297(5) 0.2792(3) 0.0306(6) Uani 1 1 d . A .
H32 H 0.3281 0.6471 0.3156 0.037 Uiso 1 1 calc R . .
C33 C 0.4672(5) 0.7282(5) 0.2500(3) 0.0411(12) Uani 1 1 d . . .
H33 H 0.4307 0.8116 0.2675 0.049 Uiso 1 1 calc R A .
C34 C 0.5779(6) 0.7066(6) 0.1969(4) 0.0531(15) Uani 1 1 d . A .
H34 H 0.6183 0.7747 0.1769 0.064 Uiso 1 1 calc R . .
C35 C 0.6307(6) 0.5857(6) 0.1725(4) 0.0612(17) Uani 1 1 d . . .
H35 H 0.7082 0.5701 0.1355 0.073 Uiso 1 1 calc R A .
C36 C 0.5724(5) 0.4851(5) 0.2010(3) 0.0409(12) Uani 1 1 d . A .
H36 H 0.6099 0.4021 0.1831 0.049 Uiso 1 1 calc R . .
C41 C 0.5058(4) 0.2084(4) 0.2973(2) 0.0239(7) Uani 1 1 d . . .
C42 C 0.5643(4) 0.1745(4) 0.2246(2) 0.0234(8) Uani 1 1 d . A .
H42 H 0.5383 0.2438 0.1740 0.028 Uiso 1 1 calc R . .
C43 C 0.6607(4) 0.0402(4) 0.2254(3) 0.0291(9) Uani 1 1 d . . .
H43 H 0.7011 0.0194 0.1754 0.035 Uiso 1 1 calc R A .
C44 C 0.6978(4) -0.0629(4) 0.2983(3) 0.0320(10) Uani 1 1 d . A .
H44 H 0.7634 -0.1544 0.2987 0.038 Uiso 1 1 calc R . .
C45 C 0.6384(4) -0.0312(4) 0.3708(3) 0.0288(9) Uani 1 1 d . . .
H45 H 0.6631 -0.1016 0.4211 0.035 Uiso 1 1 calc R A .
C46 C 0.5432(4) 0.1024(4) 0.3706(2) 0.0227(8) Uani 1 1 d . A .
H46 H 0.5029 0.1223 0.4209 0.027 Uiso 1 1 calc R . .
C51 C 0.3585(5) 0.3824(5) 0.4038(3) 0.0343(8) Uani 1 1 d . . .
C52 C 0.2339(5) 0.4110(4) 0.4473(3) 0.0355(11) Uani 1 1 d . A .
H52 H 0.1524 0.4301 0.4219 0.043 Uiso 1 1 calc R . .
C53 C 0.2284(7) 0.4116(5) 0.5287(3) 0.0546(16) Uani 1 1 d . . .
H53 H 0.1428 0.4304 0.5586 0.066 Uiso 1 1 calc R A .
C54 C 0.3451(7) 0.3853(5) 0.5660(3) 0.0544(16) Uani 1 1 d . A .
H54 H 0.3400 0.3865 0.6214 0.065 Uiso 1 1 calc R . .
C55 C 0.4687(6) 0.3575(5) 0.5233(3) 0.0432(13) Uani 1 1 d . . .
H55 H 0.5497 0.3383 0.5493 0.052 Uiso 1 1 calc R A .
C56 C 0.4764(5) 0.3571(4) 0.4422(3) 0.0314(10) Uani 1 1 d . A .
H56 H 0.5623 0.3396 0.4126 0.038 Uiso 1 1 calc R . .
C4 C 0.3764(7) 0.2518(7) 0.0443(4) 0.073(2) Uani 1 1 d . A .
H4 H 0.4147 0.2532 -0.0095 0.087 Uiso 1 1 calc R . .

loop_
_atom_site_aniso_label
_atom_site_aniso_U_11
_atom_site_aniso_U_22
_atom_site_aniso_U_33
_atom_site_aniso_U_23
_atom_site_aniso_U_13
_atom_site_aniso_U_12
Cl1 0.0253(11) 0.0327(13) 0.0258(11) -0.0123(9) 0.0001(8) 0.0074(9)
C64 0.0331(14) 0.0327(14) 0.0273(13) -0.0016(11) -0.0037(11) -0.0177(12)
C62 0.0331(14) 0.0327(14) 0.0273(13) -0.0016(11) -0.0037(11) -0.0177(12)
C66 0.0331(14) 0.0327(14) 0.0273(13) -0.0016(11) -0.0037(11) -0.0177(12)
Cl 0.0352(18) 0.0243(16) 0.0314(17) -0.0026(12) 0.0133(14) 0.0070(13)
C65 0.031(2) 0.042(2) 0.061(3) -0.004(2) 0.0010(19) -0.0213(19)
C61 0.031(2) 0.042(2) 0.061(3) -0.004(2) 0.0010(19) -0.0213(19)
C67 0.031(2) 0.042(2) 0.061(3) -0.004(2) 0.0010(19) -0.0213(19)
Ru 0.01467(17) 0.01651(18) 0.02598(19) -0.00088(13) 0.00096(12) -0.00350(12)
C1 0.067(3) 0.051(3) 0.015(2) -0.008(2) 0.007(2) -0.015(3)
P1 0.0390(6) 0.0224(6) 0.0195(5) -0.0010(4) -0.0035(4) -0.0128(5)
C2 0.045(3) 0.020(2) 0.080(4) -0.003(2) -0.034(3) -0.014(2)
P2 0.0233(6) 0.0260(6) 0.0621(8) 0.0103(6) -0.0121(5) -0.0156(5)
C3 0.055(3) 0.039(3) 0.024(2) -0.014(2) -0.012(2) -0.001(2)
P3 0.0182(5) 0.0146(5) 0.0161(5) -0.0048(4) 0.0038(4) -0.0056(4)
C5 0.099(5) 0.034(3) 0.065(4) -0.027(3) -0.053(4) 0.007(3)
C6 0.051(3) 0.023(2) 0.059(3) -0.016(2) -0.034(3) -0.002(2)
C11 0.095(3) 0.0453(19) 0.0458(19) 0.0091(14) -0.0273(18) -0.0414(19)
C13 0.095(3) 0.0453(19) 0.0458(19) 0.0091(14) -0.0273(18) -0.0414(19)
C79 0.0182(16) 0.0210(17) 0.0326(18) -0.0119(14) 0.0005(13) -0.0048(14)
C86 0.0182(16) 0.0210(17) 0.0326(18) -0.0119(14) 0.0005(13) -0.0048(14)
C88 0.0182(16) 0.0210(17) 0.0326(18) -0.0119(14) 0.0005(13) -0.0048(14)
C87 0.047(2) 0.0269(18) 0.0292(17) -0.0079(14) -0.0018(15) -0.0134(16)
C82 0.047(2) 0.0269(18) 0.0292(17) -0.0079(14) -0.0018(15) -0.0134(16)
C80 0.047(2) 0.0269(18) 0.0292(17) -0.0079(14) -0.0018(15) -0.0134(16)
C14 0.095(3) 0.0453(19) 0.0458(19) 0.0091(14) -0.0273(18) -0.0414(19)
C22 0.031(2) 0.042(2) 0.061(3) -0.004(2) 0.0010(19) -0.0213(19)
C25 0.042(3) 0.057(4) 0.108(5) 0.007(4) 0.025(3) -0.027(3)
C26 0.060(3) 0.034(3) 0.070(4) 0.016(3) -0.021(3) -0.031(3)
N 0.035(2) 0.0226(19) 0.033(2) -0.0094(15) -0.0132(16) -0.0035(16)
C31 0.0331(14) 0.0327(14) 0.0273(13) -0.0016(11) -0.0037(11) -0.0177(12)
C32 0.0331(14) 0.0327(14) 0.0273(13) -0.0016(11) -0.0037(11) -0.0177(12)
C33 0.062(3) 0.021(2) 0.046(3) 0.000(2) -0.020(2) -0.022(2)
C34 0.054(3) 0.039(3) 0.065(4) 0.013(3) -0.005(3) -0.035(3)
C35 0.049(3) 0.045(3) 0.077(4) 0.001(3) 0.022(3) -0.029(3)
C36 0.040(3) 0.033(3) 0.046(3) -0.008(2) 0.017(2) -0.019(2)
C41 0.0182(16) 0.0210(17) 0.0326(18) -0.0119(14) 0.0005(13) -0.0048(14)
C42 0.0200(19) 0.022(2) 0.023(2) -0.0056(16) -0.0021(15) -0.0029(16)
C43 0.026(2) 0.028(2) 0.031(2) -0.0141(18) 0.0021(17) -0.0038(18)
C44 0.030(2) 0.017(2) 0.041(3) -0.0091(19) -0.0055(19) 0.0010(18)
C45 0.034(2) 0.018(2) 0.030(2) -0.0004(17) -0.0117(18) -0.0059(18)
C46 0.027(2) 0.022(2) 0.0209(19) -0.0065(16) -0.0006(16) -0.0106(17)
C51 0.047(2) 0.0269(18) 0.0292(17) -0.0079(14) -0.0018(15) -0.0134(16)
C52 0.049(3) 0.022(2) 0.027(2) -0.0076(18) 0.017(2) -0.011(2)
C53 0.089(4) 0.032(3) 0.029(3) -0.012(2) 0.032(3) -0.019(3)
C54 0.116(5) 0.030(3) 0.017(2) -0.007(2) 0.001(3) -0.028(3)
C55 0.091(4) 0.021(2) 0.021(2) -0.0012(18) -0.008(2) -0.025(3)
C56 0.052(3) 0.023(2) 0.024(2) -0.0052(17) -0.0001(19) -0.019(2)
C4 0.089(5) 0.065(4) 0.042(3) -0.038(3) -0.026(3) 0.016(4)

loop_
_atom_type_symbol
_atom_type_description
_atom_type_scat_dispersion_real
_atom_type_scat_dispersion_imag
_atom_type_scat_source
C C 0.0033 0.0016 'International Tables Vol C Tables 4.2.6.8 and 6.1.1.4'
H H 0.0000 0.0000 'International Tables Vol C Tables 4.2.6.8 and 6.1.1.4'
N N 0.0061 0.0033 'International Tables Vol C Tables 4.2.6.8 and 6.1.1.4'
P P 0.1023 0.0942 'International Tables Vol C Tables 4.2.6.8 and 6.1.1.4'
Cl Cl 0.1484 0.1585 'International Tables Vol C Tables 4.2.6.8 and 6.1.1.4'
Ru Ru -1.2594 0.8363 'International Tables Vol C Tables 4.2.6.8 and 6.1.1.4'

loop_
_geom_angle_atom_site_label_1
_geom_angle_atom_site_label_2
_geom_angle_atom_site_label_3
_geom_angle
C66 C64 H64A 109.5
C66 C64 H64B 109.5
H64A C64 H64B 109.5
C66 C64 H64C 109.5
H64A C64 H64C 109.5
H64B C64 H64C 109.5
C66 C62 H62A 109.5
C66 C62 H62B 109.5
H62A C62 H62B 109.5
C66 C62 H62C 109.5
H62A C62 H62C 109.5
H62B C62 H62C 109.5
C62 C66 C64 121.7(7)
C62 C66 P2 116.4(6)
C64 C66 P2 111.4(6)
C62 C66 H66 100.8
C64 C66 H66 100.8
P2 C66 H66 100.8
C65 C67 C61 129.7(12)
C65 C67 P2 112.3(10)
C61 C67 P2 114.0(8)
C65 C67 H67 96.6
C61 C67 H67 96.6
P2 C67 H67 96.6
N Ru P3 94.32(10)
N Ru Cl 150.97(18)
P3 Ru Cl 114.55(14)
N Ru P2 80.42(11)
P3 Ru P2 94.12(4)
Cl Ru P2 93.89(10)
N Ru P1 79.43(11)
P3 Ru P1 103.20(4)
Cl Ru P1 95.99(8)
P2 Ru P1 154.26(5)
N Ru Cl1 167.26(11)
P3 Ru Cl1 97.02(8)
Cl Ru Cl1 19.51(10)
P2 Ru Cl1 104.46(8)
P1 Ru Cl1 92.30(7)
C3 C1 P1 108.8(3)
C3 C1 H1A 109.9
P1 C1 H1A 109.9
C3 C1 H1B 109.9
P1 C1 H1B 109.9
H1A C1 H1B 108.3
C1 P1 C11 104.4(3)
C1 P1 C87 97.6(3)
C11 P1 C87 110.0(4)
C1 P1 C79 111.2(4)
C11 P1 C79 103.8(4)
C1 P1 Ru 101.56(16)
C11 P1 Ru 129.84(18)
C87 P1 Ru 108.1(3)
C79 P1 Ru 105.7(4)
C6 C2 P2 109.5(3)
C6 C2 H2A 109.8
P2 C2 H2A 109.8
C6 C2 H2B 109.8
P2 C2 H2B 109.8
H2A C2 H2B 108.2
C2 P2 C22 105.0(2)
C2 P2 C66 108.1(3)
C22 P2 C66 105.0(3)
C2 P2 C67 93.2(4)
C22 P2 C67 114.5(4)
C2 P2 Ru 102.36(17)
C22 P2 Ru 127.76(17)
C66 P2 Ru 107.4(3)
C67 P2 Ru 107.3(4)
N C3 C4 107.1(5)
N C3 C1 117.6(4)
C4 C3 C1 135.2(5)
C31 P3 C51 97.8(2)
C31 P3 C41 104.88(19)
C51 P3 C41 101.8(2)
C31 P3 Ru 115.19(14)
C51 P3 Ru 118.95(16)
C41 P3 Ru 115.71(13)
C6 C5 C4 106.8(5)
C6 C5 H5 126.6
C4 C5 H5 126.6
C5 C6 N 108.9(5)
C5 C6 C2 133.5(5)
N C6 C2 117.2(4)
C14 C11 C13 111.6(5)
C14 C11 P1 112.3(4)
C13 C11 P1 114.7(4)
C14 C11 H11 105.8
C13 C11 H11 105.8
P1 C11 H11 105.8
C11 C13 H13A 109.5
C11 C13 H13B 109.5
H13A C13 H13B 109.5
C11 C13 H13C 109.5
H13A C13 H13C 109.5
H13B C13 H13C 109.5
C86 C79 C88 104.4(8)
C86 C79 P1 109.9(7)
C88 C79 P1 119.9(7)
C86 C79 H79 107.3
C88 C79 H79 107.3
P1 C79 H79 107.3
C80 C87 C82 108.1(8)
C80 C87 P1 115.6(6)
C82 C87 P1 119.5(7)
C80 C87 H87 103.9
C82 C87 H87 103.9
P1 C87 H87 103.9
C87 C82 H82A 109.5
C87 C82 H82B 109.5
H82A C82 H82B 109.5
C87 C82 H82C 109.5
H82A C82 H82C 109.5
H82B C82 H82C 109.5
C87 C80 H80A 109.5
C87 C80 H80B 109.5
H80A C80 H80B 109.5
C87 C80 H80C 109.5
H80A C80 H80C 109.5
H80B C80 H80C 109.5
C11 C14 H14A 109.5
C11 C14 H14B 109.5
H14A C14 H14B 109.5
C11 C14 H14C 109.5
H14A C14 H14C 109.5
H14B C14 H14C 109.5
C25 C22 C26 111.6(4)
C25 C22 P2 113.1(4)
C26 C22 P2 115.3(4)
C25 C22 H22 105.2
C26 C22 H22 105.2
P2 C22 H22 105.2
C22 C25 H25A 109.5
C22 C25 H25B 109.5
H25A C25 H25B 109.5
C22 C25 H25C 109.5
H25A C25 H25C 109.5
H25B C25 H25C 109.5
C22 C26 H26A 109.5
C22 C26 H26B 109.5
H26A C26 H26B 109.5
C22 C26 H26C 109.5
H26A C26 H26C 109.5
H26B C26 H26C 109.5
C3 N C6 108.2(4)
C3 N Ru 126.1(3)
C6 N Ru 125.6(3)
C36 C31 C32 118.4(4)
C36 C31 P3 124.4(4)
C32 C31 P3 117.1(3)
C31 C32 C33 120.2(4)
C31 C32 H32 119.9
C33 C32 H32 119.9
C34 C33 C32 120.9(5)
C34 C33 H33 119.5
C32 C33 H33 119.5
C33 C34 C35 119.3(5)
C33 C34 H34 120.4
C35 C34 H34 120.4
C34 C35 C36 121.1(5)
C34 C35 H35 119.5
C36 C35 H35 119.5
C31 C36 C35 120.1(5)
C31 C36 H36 120.0
C35 C36 H36 120.0
C42 C41 C46 118.0(4)
C42 C41 P3 120.5(3)
C46 C41 P3 121.2(3)
C43 C42 C41 120.7(4)
C43 C42 H42 119.6
C41 C42 H42 119.6
C44 C43 C42 120.6(4)
C44 C43 H43 119.7
C42 C43 H43 119.7
C43 C44 C45 119.2(4)
C43 C44 H44 120.4
C45 C44 H44 120.4
C44 C45 C46 120.6(4)
C44 C45 H45 119.7
C46 C45 H45 119.7
C45 C46 C41 120.8(4)
C45 C46 H46 119.6
C41 C46 H46 119.6
C52 C51 C56 119.0(4)
C52 C51 P3 121.5(4)
C56 C51 P3 119.5(3)
C51 C52 C53 119.7(5)
C51 C52 H52 120.2
C53 C52 H52 120.2
C54 C53 C52 120.9(5)
C54 C53 H53 119.6
C52 C53 H53 119.6
C55 C54 C53 119.8(4)
C55 C54 H54 120.1
C53 C54 H54 120.1
C54 C55 C56 120.3(5)
C54 C55 H55 119.9
C56 C55 H55 119.9
C55 C56 C51 120.4(5)
C55 C56 H56 119.8
C51 C56 H56 119.8
C3 C4 C5 108.8(5)
C3 C4 H4 125.6
C5 C4 H4 125.6

loop_
_geom_bond_atom_site_label_1
_geom_bond_atom_site_label_2
_geom_bond_distance
Cl1 Ru 2.497(2)
C64 C66 1.660(13)
C64 H64A 0.9800
C64 H64B 0.9800
C64 H64C 0.9800
C62 C66 1.511(11)
C62 H62A 0.9800
C62 H62B 0.9800
C62 H62C 0.9800
C66 P2 1.856(9)
C66 H66 1.0000
Cl Ru 2.326(3)
C65 C67 1.534(18)
C65 H65A 0.9800
C65 H65B 0.9800
C65 H65C 0.9800
C61 C67 1.546(18)
C61 H61A 0.9800
C61 H61B 0.9800
C61 H61C 0.9800
C67 P2 1.941(14)
C67 H67 1.0000
Ru N 2.022(3)
Ru P3 2.1953(10)
Ru P2 2.3410(12)
Ru P1 2.3767(11)
C1 C3 1.484(7)
C1 P1 1.830(5)
C1 H1A 0.9900
C1 H1B 0.9900
P1 C11 1.842(5)
P1 C87 1.854(10)
P1 C79 1.875(12)
C2 C6 1.481(8)
C2 P2 1.833(6)
C2 H2A 0.9900
C2 H2B 0.9900
P2 C22 1.855(6)
C3 N 1.377(6)
C3 C4 1.385(7)
P3 C31 1.841(4)
P3 C51 1.842(4)
P3 C41 1.846(4)
C5 C6 1.368(8)
C5 C4 1.395(10)
C5 H5 0.9500
C6 N 1.385(6)
C11 C14 1.509(9)
C11 C13 1.528(7)
C11 H11 1.0000
C13 H13A 0.9800
C13 H13B 0.9800
C13 H13C 0.9800
C79 C86 1.569(14)
C79 C88 1.596(13)
C79 H79 1.0000
C86 H86A 0.9800
C86 H86B 0.9800
C86 H86C 0.9800
C88 H88A 0.9800
C88 H88B 0.9800
C88 H88C 0.9800
C87 C80 1.452(12)
C87 C82 1.496(11)
C87 H87 1.0000
C82 H82A 0.9800
C82 H82B 0.9800
C82 H82C 0.9800
C80 H80A 0.9800
C80 H80B 0.9800
C80 H80C 0.9800
C14 H14A 0.9800
C14 H14B 0.9800
C14 H14C 0.9800
C22 C25 1.533(8)
C22 C26 1.542(7)
C22 H22 1.0000
C25 H25A 0.9800
C25 H25B 0.9800
C25 H25C 0.9800
C26 H26A 0.9800
C26 H26B 0.9800
C26 H26C 0.9800
C31 C36 1.383(6)
C31 C32 1.390(6)
C32 C33 1.393(6)
C32 H32 0.9500
C33 C34 1.359(8)
C33 H33 0.9500
C34 C35 1.368(8)
C34 H34 0.9500
C35 C36 1.392(7)
C35 H35 0.9500
C36 H36 0.9500
C41 C42 1.393(5)
C41 C46 1.400(6)
C42 C43 1.393(6)
C42 H42 0.9500
C43 C44 1.382(6)
C43 H43 0.9500
C44 C45 1.384(6)
C44 H44 0.9500
C45 C46 1.385(6)
C45 H45 0.9500
C46 H46 0.9500
C51 C52 1.381(6)
C51 C56 1.398(7)
C52 C53 1.396(7)
C52 H52 0.9500
C53 C54 1.373(9)
C53 H53 0.9500
C54 C55 1.367(8)
C54 H54 0.9500
C55 C56 1.388(6)
C55 H55 0.9500
C56 H56 0.9500
C4 H4 0.9500
